data_4506864
loop_
_publ_author_name
'Liebig, Thomas J.'
'Ruschewitz, Uwe'

_publ_section_title
;
 Supramolecular Polymers with [Co(en)3]3+Cores (en = ethylenediamine)
;
_journal_issue 11
_journal_name_full 'Crystal Growth &amp; Design'
_journal_page_first 5402
_journal_paper_doi 10.1021/cg3010085
_journal_volume 12
_journal_year 2012
_chemical_absolute_configuration rm
_chemical_formula_moiety 'C6 H24 Co N6, C4 H2 O4, N O3, 2(H2 O)'
_chemical_formula_sum 'C10 H30 Co N7 O9'
_chemical_formula_weight 451.40
_chemical_name_common 'delta- (Co(en)3)EDC(NO3) x 2 H2O'
_chemical_name_systematic
;
delta-tris-1,2-(ethylenediamino)cobalt(III)-fumerate-nitrate-dihydrate
;
_space_group_IT_number 5
_symmetry_cell_setting monoclinic
_symmetry_space_group_name_Hall 'C 2y'
_symmetry_space_group_name_H-M 'C 1 2 1'
_atom_sites_solution_hydrogens geom
_atom_sites_solution_primary direct
_atom_sites_solution_secondary difmap
_audit_creation_method SHELXL-97
_audit_update_record
;
2011-10-20 # Formatted by publCIF
;
_cell_angle_alpha 90.00
_cell_angle_beta 120.189(3)
_cell_angle_gamma 90.00
_cell_formula_units_Z 4
_cell_length_a 18.0430(11)
_cell_length_b 11.7340(7)
_cell_length_c 10.0100(7)
_cell_measurement_reflns_used 4868
_cell_measurement_temperature 100(2)
_cell_measurement_theta_max 29.99
_cell_measurement_theta_min 2.17
_cell_volume 1831.8(2)
_computing_cell_refinement 'Nonius DENZO (Otwinowski, Minor 1997)'
_computing_data_collection 'Nonius COLLECT'
_computing_data_reduction 'Nonius DENZO (Otwinowski, Minor 1997)'
_computing_molecular_graphics 'DIAMOND (Brandenburg, 2001)'
_computing_publication_material 'publCIF (Westrip, 2009)'
_computing_structure_refinement 'SHELXL-97 (Sheldrick, 2008)'
_computing_structure_solution 'SIR2004 (Giacovazzo, 2004)'
_diffrn_ambient_temperature 100(2)
_diffrn_measured_fraction_theta_full 0.987
_diffrn_measured_fraction_theta_max 0.987
_diffrn_measurement_device_type 'Nonius KappaCCD'
_diffrn_measurement_method Phi/Omega-Scans
_diffrn_radiation_monochromator graphite
_diffrn_radiation_source 'fine-focus sealed tube'
_diffrn_radiation_type MoK\a
_diffrn_radiation_wavelength 0.71073
_diffrn_reflns_av_R_equivalents 0.0334
_diffrn_reflns_av_sigmaI/netI 0.0519
_diffrn_reflns_limit_h_max 18
_diffrn_reflns_limit_h_min -25
_diffrn_reflns_limit_k_max 14
_diffrn_reflns_limit_k_min -16
_diffrn_reflns_limit_l_max 14
_diffrn_reflns_limit_l_min -5
_diffrn_reflns_number 5740
_diffrn_reflns_theta_full 29.96
_diffrn_reflns_theta_max 29.96
_diffrn_reflns_theta_min 2.17
_exptl_absorpt_coefficient_mu 0.999
_exptl_absorpt_correction_T_max 0.819
_exptl_absorpt_correction_T_min 0.677
_exptl_absorpt_correction_type numerical
_exptl_absorpt_process_details
;
(X-RED; Stoe & Cie, 2001; the crystal shape was optimized by
X-SHAPE; Stoe & Cie, 1999)
;
_exptl_crystal_colour orange
_exptl_crystal_density_diffrn 1.636
_exptl_crystal_density_method 'not measured'
_exptl_crystal_description plate
_exptl_crystal_F_000 952
_exptl_crystal_size_max 0.4
_exptl_crystal_size_mid 0.4
_exptl_crystal_size_min 0.2
_refine_diff_density_max 0.343
_refine_diff_density_min -0.559
_refine_diff_density_rms 0.067
_refine_ls_abs_structure_details 'Flack H D (1983), Acta Cryst. A39, 876-881'
_refine_ls_abs_structure_Flack -0.003(14)
_refine_ls_extinction_method none
_refine_ls_goodness_of_fit_ref 1.021
_refine_ls_hydrogen_treatment mixed
_refine_ls_matrix_type full
_refine_ls_number_parameters 263
_refine_ls_number_reflns 4225
_refine_ls_number_restraints 5
_refine_ls_restrained_S_all 1.023
_refine_ls_R_factor_all 0.0396
_refine_ls_R_factor_gt 0.0345
_refine_ls_shift/su_max 0.000
_refine_ls_shift/su_mean 0.000
_refine_ls_structure_factor_coef Fsqd
_refine_ls_weighting_details 'calc w=1/[\s^2^(Fo^2^)+(0.0468P)^2^+0.1293P] where P=(Fo^2^+2Fc^2^)/3'
_refine_ls_weighting_scheme calc
_refine_ls_wR_factor_gt 0.0843
_refine_ls_wR_factor_ref 0.0868
_reflns_number_gt 3862
_reflns_number_total 4225
_reflns_threshold_expression >2\s(I)
_cod_data_source_file cg3010085_si_001.cif
_cod_data_source_block ltj324
_cod_original_sg_symbol_H-M 'C 2'
_cod_database_code 4506864

loop_
_symmetry_equiv_pos_as_xyz
'x, y, z'
'-x, y, -z'
'x+1/2, y+1/2, z'
'-x+1/2, y+1/2, -z'

loop_
_atom_site_label
_atom_site_type_symbol
_atom_site_fract_x
_atom_site_fract_y
_atom_site_fract_z
_atom_site_U_iso_or_equiv
_atom_site_adp_type
_atom_site_occupancy
_atom_site_symmetry_multiplicity
_atom_site_calc_flag
_atom_site_refinement_flags
C1 C 0.38909(18) 0.6073(3) 0.0684(3) 0.0184(6) Uani 1 1 d .
H1C H 0.3705 0.6648 0.1148 0.022 Uiso 1 1 calc R
H1D H 0.3774 0.5327 0.0956 0.022 Uiso 1 1 calc R
C2 C 0.65790(17) 0.6213(3) 0.1046(3) 0.0178(6) Uani 1 1 d .
H2C H 0.6478 0.5560 0.1527 0.021 Uiso 1 1 calc R
H2D H 0.7191 0.6278 0.1444 0.021 Uiso 1 1 calc R
C3 C 0.51826(18) 0.9665(2) 0.0864(3) 0.0141(6) Uani 1 1 d .
H3C H 0.5802 0.9738 0.1394 0.017 Uiso 1 1 calc R
H3D H 0.4953 1.0300 0.1163 0.017 Uiso 1 1 calc R
C4 C 0.47481(19) 0.0201(2) 0.4127(3) 0.0161(6) Uani 1 1 d .
H4C H 0.5132 0.0143 0.3716 0.019 Uiso 1 1 calc R
H4D H 0.4354 -0.0438 0.3749 0.019 Uiso 1 1 calc R
C5 C 0.34347(17) 0.3721(3) 0.3772(3) 0.0196(6) Uani 1 1 d .
H5C H 0.3043 0.3096 0.3247 0.024 Uiso 1 1 calc R
H5D H 0.3131 0.4433 0.3361 0.024 Uiso 1 1 calc R
C6 C 0.62250(18) 0.3656(3) 0.4520(3) 0.0193(6) Uani 1 1 d .
H6C H 0.5894 0.4332 0.4012 0.023 Uiso 1 1 calc R
H6D H 0.6694 0.3597 0.4312 0.023 Uiso 1 1 calc R
C7 C 0.31812(17) 0.2201(3) -0.0383(3) 0.0149(6) Uani 1 1 d .
C8 C 0.17708(18) 0.2702(3) -0.4829(3) 0.0151(6) Uani 1 1 d .
C71 C 0.26952(18) 0.2047(3) -0.2102(3) 0.0173(6) Uani 1 1 d .
H71 H 0.2691 0.1326 -0.2490 0.021 Uiso 1 1 calc R
C72 C 0.22736(18) 0.2866(3) -0.3100(3) 0.0152(5) Uani 1 1 d .
H72 H 0.2287 0.3592 -0.2715 0.018 Uiso 1 1 calc R
N1 N 0.48252(13) 0.61985(18) 0.1255(2) 0.0142(4) Uani 1 1 d .
H1A H 0.5044 0.5525 0.1192 0.017 Uiso 1 1 calc R
H1B H 0.5099 0.6417 0.2252 0.017 Uiso 1 1 calc R
N2 N 0.62450(12) 0.72705(18) 0.1382(2) 0.0145(4) Uani 1 1 d .
H2A H 0.6495 0.7885 0.1239 0.017 Uiso 1 1 calc R
H2B H 0.6369 0.7266 0.2373 0.017 Uiso 1 1 calc R
N3 N 0.49378(13) 0.85650(17) 0.1281(2) 0.0130(4) Uani 1 1 d .
H3A H 0.4401 0.8613 0.1122 0.016 Uiso 1 1 calc R
H3B H 0.5296 0.8411 0.2287 0.016 Uiso 1 1 calc R
N4 N 0.42701(14) 0.12898(17) 0.3650(2) 0.0142(4) Uani 1 1 d .
H4A H 0.3792 0.1234 0.3716 0.017 Uiso 1 1 calc R
H4B H 0.4114 0.1445 0.2662 0.017 Uiso 1 1 calc R
N5 N 0.41907(14) 0.36514(18) 0.3548(2) 0.0160(4) Uani 1 1 d .
H5A H 0.4447 0.4337 0.3722 0.019 Uiso 1 1 calc R
H5B H 0.4021 0.3443 0.2570 0.019 Uiso 1 1 calc R
N6 N 0.56693(13) 0.26187(18) 0.3944(2) 0.0154(4) Uani 1 1 d .
H6A H 0.5996 0.1992 0.4143 0.019 Uiso 1 1 calc R
H6B H 0.5315 0.2668 0.2915 0.019 Uiso 1 1 calc R
N7 N 0.5000 0.6851(3) 0.5000 0.0166(7) Uani 1 2 d S
N8 N 0.5000 0.3333(3) 0.0000 0.0203(8) Uani 1 2 d S
O1 O 0.31368(14) -0.0929(2) -0.0111(3) 0.0225(5) Uani 1 1 d D
O2 O 0.18929(14) 0.5768(2) -0.4810(3) 0.0224(5) Uani 1 1 d D
O7A O 0.32909(15) 0.31904(18) 0.0183(2) 0.0183(5) Uani 1 1 d .
O7B O 0.34565(16) 0.1305(2) 0.0418(3) 0.0212(5) Uani 1 1 d .
O7C O 0.5000 0.5772(2) 0.5000 0.0314(7) Uani 1 2 d S
O7D O 0.47358(12) 0.73793(18) 0.3766(2) 0.0243(4) Uani 1 1 d .
O8A O 0.14853(14) 0.35970(19) -0.5650(2) 0.0211(5) Uani 1 1 d .
O8B O 0.16703(15) 0.17131(18) -0.5388(3) 0.0200(5) Uani 1 1 d .
O8C O 0.5000 0.2277(2) 0.0000 0.0329(7) Uani 1 2 d S
O8D O 0.47050(14) 0.38803(17) -0.1243(2) 0.0285(5) Uani 1 1 d .
Co1 Co 0.5000 0.73457(3) 0.0000 0.00975(11) Uani 1 2 d S
Co2 Co 0.5000 0.25201(3) 0.5000 0.01064(12) Uani 1 2 d S
H1E H 0.270(2) -0.119(4) 0.003(5) 0.051(12) Uiso 1 1 d D
H1F H 0.320(2) -0.0159(17) 0.008(4) 0.042(11) Uiso 1 1 d D
H2E H 0.176(3) 0.501(2) -0.516(5) 0.057(14) Uiso 1 1 d D
H2F H 0.2399(17) 0.595(4) -0.475(5) 0.056(13) Uiso 1 1 d D

loop_
_atom_site_aniso_label
_atom_site_aniso_U_11
_atom_site_aniso_U_22
_atom_site_aniso_U_33
_atom_site_aniso_U_23
_atom_site_aniso_U_13
_atom_site_aniso_U_12
C1 0.0185(14) 0.0223(15) 0.0169(13) 0.0000(11) 0.0108(11) -0.0053(11)
C2 0.0168(13) 0.0177(14) 0.0167(13) 0.0002(10) 0.0068(11) 0.0041(11)
C3 0.0207(14) 0.0091(13) 0.0124(13) -0.0002(10) 0.0081(11) 0.0011(11)
C4 0.0197(14) 0.0133(14) 0.0152(13) -0.0020(10) 0.0087(11) -0.0022(11)
C5 0.0150(13) 0.0187(15) 0.0192(13) 0.0004(11) 0.0041(11) 0.0044(12)
C6 0.0186(13) 0.0185(14) 0.0216(14) 0.0003(11) 0.0109(11) -0.0039(12)
C7 0.0144(12) 0.0174(15) 0.0127(11) 0.0007(10) 0.0066(10) -0.0008(11)
C8 0.0107(12) 0.0226(17) 0.0094(11) 0.0001(10) 0.0033(10) 0.0017(11)
C71 0.0193(12) 0.0190(14) 0.0106(11) -0.0024(9) 0.0052(10) -0.0026(11)
C72 0.0180(12) 0.0148(12) 0.0130(12) -0.0001(9) 0.0081(11) 0.0030(11)
N1 0.0177(11) 0.0126(9) 0.0111(10) 0.0005(7) 0.0062(8) -0.0006(8)
N2 0.0135(9) 0.0168(10) 0.0116(8) -0.0016(8) 0.0051(7) 0.0012(8)
N3 0.0158(10) 0.0123(9) 0.0095(9) -0.0009(7) 0.0054(8) -0.0001(8)
N4 0.0163(10) 0.0135(9) 0.0113(10) -0.0015(7) 0.0058(8) -0.0019(8)
N5 0.0183(10) 0.0122(10) 0.0138(10) 0.0000(7) 0.0053(8) -0.0001(8)
N6 0.0178(10) 0.0137(10) 0.0155(9) 0.0014(7) 0.0088(8) 0.0000(8)
N7 0.0121(15) 0.0200(18) 0.0174(15) 0.000 0.0073(13) 0.000
N8 0.0244(18) 0.0184(19) 0.0196(16) 0.000 0.0123(14) 0.000
O1 0.0202(11) 0.0182(13) 0.0317(12) -0.0021(9) 0.0150(9) 0.0003(10)
O2 0.0204(11) 0.0181(13) 0.0308(12) -0.0005(9) 0.0144(10) -0.0009(10)
O7A 0.0209(12) 0.0177(11) 0.0135(11) -0.0036(7) 0.0066(9) 0.0012(9)
O7B 0.0274(12) 0.0167(10) 0.0124(9) 0.0031(8) 0.0046(8) -0.0006(9)
O7C 0.0313(17) 0.0094(13) 0.046(2) 0.000 0.0140(15) 0.000
O7D 0.0311(10) 0.0272(10) 0.0143(8) 0.0037(8) 0.0111(7) 0.0028(9)
O8A 0.0220(11) 0.0194(11) 0.0144(10) 0.0045(8) 0.0036(8) 0.0001(9)
O8B 0.0212(12) 0.0209(12) 0.0138(10) -0.0017(8) 0.0058(9) 0.0034(9)
O8C 0.0429(18) 0.0086(14) 0.054(2) 0.000 0.0291(16) 0.000
O8D 0.0471(12) 0.0192(10) 0.0133(9) -0.0002(7) 0.0109(9) -0.0041(9)
Co1 0.0110(2) 0.0093(3) 0.00762(19) 0.000 0.00370(16) 0.000
Co2 0.0122(2) 0.0105(3) 0.0076(2) 0.000 0.00373(17) 0.000

loop_
_atom_type_symbol
_atom_type_description
_atom_type_scat_dispersion_real
_atom_type_scat_dispersion_imag
_atom_type_scat_source
C C 0.0033 0.0016 'International Tables Vol C Tables 4.2.6.8 and 6.1.1.4'
H H 0.0000 0.0000 'International Tables Vol C Tables 4.2.6.8 and 6.1.1.4'
N N 0.0061 0.0033 'International Tables Vol C Tables 4.2.6.8 and 6.1.1.4'
O O 0.0106 0.0060 'International Tables Vol C Tables 4.2.6.8 and 6.1.1.4'
Co Co 0.3494 0.9721 'International Tables Vol C Tables 4.2.6.8 and 6.1.1.4'

loop_
_geom_angle_atom_site_label_1
_geom_angle_atom_site_label_2
_geom_angle_atom_site_label_3
_geom_angle
_geom_angle_site_symmetry_1
_geom_angle_site_symmetry_3
N1 C1 C2 107.7(2) . 2_655
N1 C1 H1C 110.2 . .
C2 C1 H1C 110.2 2_655 .
N1 C1 H1D 110.2 . .
C2 C1 H1D 110.2 2_655 .
H1C C1 H1D 108.5 . .
N2 C2 C1 107.0(2) . 2_655
N2 C2 H2C 110.3 . .
C1 C2 H2C 110.3 2_655 .
N2 C2 H2D 110.3 . .
C1 C2 H2D 110.3 2_655 .
H2C C2 H2D 108.6 . .
N3 C3 C3 107.51(16) . 2_655
N3 C3 H3C 110.2 . .
C3 C3 H3C 110.2 2_655 .
N3 C3 H3D 110.2 . .
C3 C3 H3D 110.2 2_655 .
H3C C3 H3D 108.5 . .
N4 C4 C4 106.70(17) . 2_656
N4 C4 H4C 110.4 . .
C4 C4 H4C 110.4 2_656 .
N4 C4 H4D 110.4 . .
C4 C4 H4D 110.4 2_656 .
H4C C4 H4D 108.6 . .
N5 C5 C6 106.7(2) . 2_656
N5 C5 H5C 110.4 . .
C6 C5 H5C 110.4 2_656 .
N5 C5 H5D 110.4 . .
C6 C5 H5D 110.4 2_656 .
H5C C5 H5D 108.6 . .
N6 C6 C5 107.0(2) . 2_656
N6 C6 H6C 110.3 . .
C5 C6 H6C 110.3 2_656 .
N6 C6 H6D 110.3 . .
C5 C6 H6D 110.3 2_656 .
H6C C6 H6D 108.6 . .
O7B C7 O7A 123.9(3) . .
O7B C7 C71 116.5(3) . .
O7A C7 C71 119.6(2) . .
O8B C8 O8A 123.5(2) . .
O8B C8 C72 119.8(2) . .
O8A C8 C72 116.7(3) . .
C72 C71 C7 124.4(2) . .
C72 C71 H71 117.8 . .
C7 C71 H71 117.8 . .
C71 C72 C8 124.2(2) . .
C71 C72 H72 117.9 . .
C8 C72 H72 117.9 . .
C1 N1 Co1 109.60(16) . .
C1 N1 H1A 109.8 . .
Co1 N1 H1A 109.8 . .
C1 N1 H1B 109.8 . .
Co1 N1 H1B 109.8 . .
H1A N1 H1B 108.2 . .
C2 N2 Co1 109.15(15) . .
C2 N2 H2A 109.9 . .
Co1 N2 H2A 109.9 . .
C2 N2 H2B 109.9 . .
Co1 N2 H2B 109.9 . .
H2A N2 H2B 108.3 . .
C3 N3 Co1 109.04(16) . .
C3 N3 H3A 109.9 . .
Co1 N3 H3A 109.9 . .
C3 N3 H3B 109.9 . .
Co1 N3 H3B 109.9 . .
H3A N3 H3B 108.3 . .
C4 N4 Co2 109.41(16) . .
C4 N4 H4A 109.8 . .
Co2 N4 H4A 109.8 . .
C4 N4 H4B 109.8 . .
Co2 N4 H4B 109.8 . .
H4A N4 H4B 108.2 . .
C5 N5 Co2 108.71(16) . .
C5 N5 H5A 109.9 . .
Co2 N5 H5A 109.9 . .
C5 N5 H5B 109.9 . .
Co2 N5 H5B 109.9 . .
H5A N5 H5B 108.3 . .
C6 N6 Co2 108.29(16) . .
C6 N6 H6A 110.0 . .
Co2 N6 H6A 110.0 . .
C6 N6 H6B 110.0 . .
Co2 N6 H6B 110.0 . .
H6A N6 H6B 108.4 . .
O7D N7 O7D 120.2(4) 2_656 .
O7D N7 O7C 119.89(19) 2_656 .
O7D N7 O7C 119.89(19) . .
O8C N8 O8D 120.74(18) . 2_655
O8C N8 O8D 120.74(18) . .
O8D N8 O8D 118.5(4) 2_655 .
H1E O1 H1F 109(4) . .
H2E O2 H2F 109(4) . .
N2 Co1 N2 174.84(13) 2_655 .
N2 Co1 N3 89.62(8) 2_655 2_655
N2 Co1 N3 94.15(9) . 2_655
N2 Co1 N3 94.15(9) 2_655 .
N2 Co1 N3 89.62(8) . .
N3 Co1 N3 86.34(12) 2_655 .
N2 Co1 N1 90.75(9) 2_655 2_655
N2 Co1 N1 85.72(8) . 2_655
N3 Co1 N1 90.08(8) 2_655 2_655
N3 Co1 N1 173.91(10) . 2_655
N2 Co1 N1 85.72(8) 2_655 .
N2 Co1 N1 90.75(9) . .
N3 Co1 N1 173.91(10) 2_655 .
N3 Co1 N1 90.08(8) . .
N1 Co1 N1 93.90(13) 2_655 .
N4 Co2 N4 85.34(12) . 2_656
N4 Co2 N5 174.97(10) . 2_656
N4 Co2 N5 89.76(8) 2_656 2_656
N4 Co2 N5 89.76(8) . .
N4 Co2 N5 174.97(10) 2_656 .
N5 Co2 N5 95.16(13) 2_656 .
N4 Co2 N6 91.87(9) . 2_656
N4 Co2 N6 93.09(9) 2_656 2_656
N5 Co2 N6 89.50(9) 2_656 2_656
N5 Co2 N6 85.95(9) . 2_656
N4 Co2 N6 93.09(9) . .
N4 Co2 N6 91.87(9) 2_656 .
N5 Co2 N6 85.95(9) 2_656 .
N5 Co2 N6 89.50(9) . .
N6 Co2 N6 173.26(12) 2_656 .

loop_
_geom_bond_atom_site_label_1
_geom_bond_atom_site_label_2
_geom_bond_distance
_geom_bond_site_symmetry_2
C1 N1 1.490(3) .
C1 C2 1.506(4) 2_655
C1 H1C 0.9700 .
C1 H1D 0.9700 .
C2 N2 1.490(4) .
C2 C1 1.506(4) 2_655
C2 H2C 0.9700 .
C2 H2D 0.9700 .
C3 N3 1.490(3) .
C3 C3 1.509(5) 2_655
C3 H3C 0.9700 .
C3 H3D 0.9700 .
C4 N4 1.480(4) .
C4 C4 1.511(5) 2_656
C4 H4C 0.9700 .
C4 H4D 0.9700 .
C5 N5 1.492(4) .
C5 C6 1.500(4) 2_656
C5 H5C 0.9700 .
C5 H5D 0.9700 .
C6 N6 1.496(4) .
C6 C5 1.500(4) 2_656
C6 H6C 0.9700 .
C6 H6D 0.9700 .
C7 O7B 1.263(4) .
C7 O7A 1.263(3) .
C7 C71 1.498(4) .
C8 O8B 1.261(4) .
C8 O8A 1.272(4) .
C8 C72 1.508(4) .
C71 C72 1.318(3) .
C71 H71 0.9300 .
C72 H72 0.9300 .
N1 Co1 1.972(2) .
N1 H1A 0.9000 .
N1 H1B 0.9000 .
N2 Co1 1.9603(18) .
N2 H2A 0.9000 .
N2 H2B 0.9000 .
N3 Co1 1.962(2) .
N3 H3A 0.9000 .
N3 H3B 0.9000 .
N4 Co2 1.963(2) .
N4 H4A 0.9000 .
N4 H4B 0.9000 .
N5 Co2 1.968(2) .
N5 H5A 0.9000 .
N5 H5B 0.9000 .
N6 Co2 1.968(2) .
N6 H6A 0.9000 .
N6 H6B 0.9000 .
N7 O7D 1.243(3) 2_656
N7 O7D 1.243(3) .
N7 O7C 1.266(4) .
N8 O8C 1.239(4) .
N8 O8D 1.256(3) 2_655
N8 O8D 1.256(3) .
O1 H1E 0.913(19) .
O1 H1F 0.919(19) .
O2 H2E 0.942(19) .
O2 H2F 0.909(19) .
Co1 N2 1.9603(18) 2_655
Co1 N3 1.962(2) 2_655
Co1 N1 1.972(2) 2_655
Co2 N4 1.963(2) 2_656
Co2 N5 1.968(2) 2_656
Co2 N6 1.968(2) 2_656
